data_3000123
loop_
_publ_author_name
'Roszak, Kinga'
'Katrusiak, Andrzej'
'Szafran, Miroslaw'

_publ_section_title
;
 
;
_journal_name_full 'To be published'
_chemical_formula_sum 'C13 H22 Br N O3'
_chemical_name_systematic
;
5-(dimethylphenyl)ammonium-valeric acid bromide hydrate
;
_symmetry_space_group_name_Hall '-C 2y'
_symmetry_space_group_name_H-M 'C 1 2/m 1'
_cell_angle_alpha 90.00
_cell_angle_beta 91.710(2)
_cell_angle_gamma 90.00
_cell_length_a 13.3769(3)
_cell_length_b 7.1274(2)
_cell_length_c 15.8373(3)
_cell_measurement_temperature 296(2)
_cell_volume 1509.30(6)
_diffrn_ambient_temperature 296(2)
_diffrn_radiation_type MoK\a
_diffrn_radiation_wavelength 0.71073
_refine_ls_goodness_of_fit_ref 1.064
_refine_ls_R_factor_all 0.0407
_refine_ls_R_factor_gt 0.0339
_refine_ls_wR_factor_gt 0.0788
_refine_ls_wR_factor_ref 0.0816
_cod_database_code 3000123
_cod_hold_until_date 2017-07-22

loop_
_atom_site_label
_atom_site_fract_x
_atom_site_fract_y
_atom_site_fract_z
? ? ? ?
